data_2006456
loop_
_publ_author_name
'Benites, Maria del Rosario'
'Maverick, Andrew W.'
'Fronczek, Frank R.'

_publ_section_title
;
 1,8-Dichloro-9,10-dihydro-9,10-ethenoanthracene
;
_journal_issue 9
_journal_name_full 'Acta Crystallographica Section C'
_journal_page_first 1334
_journal_page_last 1335
_journal_paper_doi 10.1107/S0108270197006355
_journal_volume 53
_journal_year 1997
_chemical_formula_sum 'C16 H10 Cl2'
_chemical_formula_weight 273.16
_chemical_name_systematic
;
1,8-Dichloro-9,10-dihydro-9,10-ethenoanthracene
;
_symmetry_cell_setting monoclinic
_symmetry_space_group_name_Hall '-P 2ybc'
_symmetry_space_group_name_H-M 'P 1 21/c 1'
_atom_type_scat_source International_Tables_for_Xray_Crystallography
_cell_angle_alpha 90
_cell_angle_beta 104.340(10)
_cell_angle_gamma 90
_cell_formula_units_Z 4
_cell_length_a 11.2170(10)
_cell_length_b 8.1008(3)
_cell_length_c 14.4403(8)
_cell_measurement_reflns_used 25
_cell_measurement_temperature 297
_cell_measurement_theta_max 29
_cell_measurement_theta_min 19
_cell_volume 1271.26(15)
_computing_cell_refinement CAD4_software
_computing_data_collection CAD4_software_(Enraf-Nonius,_1977)
_computing_data_reduction PROCESS_MolEN_(Fair,_1990)
_computing_molecular_graphics ORTEPII_(Johnson,_1976)
_computing_publication_material CIFIN_MolEN
_computing_structure_refinement LSFM_MolEN
_computing_structure_solution direct_methods_(MULTAN;_Main_et_al.,_1980)
_diffrn_measurement_device_type Enraf_Nonius_CAD4
_diffrn_measurement_method \q/2\q
_diffrn_radiation_type Cu-K\a
_diffrn_radiation_wavelength 1.54184
_diffrn_reflns_av_R_equivalents 0.012
_diffrn_reflns_limit_h_max 14
_diffrn_reflns_limit_h_min 0
_diffrn_reflns_limit_k_max 9
_diffrn_reflns_limit_k_min 0
_diffrn_reflns_limit_l_max 17
_diffrn_reflns_limit_l_min -18
_diffrn_reflns_number 2841
_diffrn_reflns_theta_max 75
_diffrn_standards_decay_% 3.6
_diffrn_standards_interval_time 120
_diffrn_standards_number 3
_exptl_absorpt_coefficient_mu 4.47
_exptl_absorpt_correction_T_max 0.47
_exptl_absorpt_correction_T_min 0.36
_exptl_absorpt_correction_type psi-scan
_exptl_absorpt_process_details '(North, Phillips & Mathews, 1968)'
_exptl_crystal_colour colorless
_exptl_crystal_density_diffrn 1.427
_exptl_crystal_density_method not_measured
_exptl_crystal_description prism
_exptl_crystal_F_000 560
_exptl_crystal_size_max 0.30
_exptl_crystal_size_mid 0.22
_exptl_crystal_size_min 0.17
_refine_diff_density_max 0.20
_refine_diff_density_min -0.14
_refine_ls_extinction_coef 3.9E-6(2)
_refine_ls_extinction_method isotropic_(Zachariasen,_1963)
_refine_ls_goodness_of_fit_ref 2.301
_refine_ls_hydrogen_treatment refall
_refine_ls_number_parameters 204
_refine_ls_number_reflns 2326
_refine_ls_R_factor_gt 0.039
_refine_ls_shift/su_max 0.023
_refine_ls_structure_factor_coef F
_refine_ls_weighting_details 'w = 4Fo^2^/[\s^2^(Fo^2^) + 0.0009Fo^4^]'
_refine_ls_weighting_scheme sigma
_refine_ls_wR_factor_ref 0.059
_reflns_number_gt 2326
_reflns_number_total 2532
_reflns_threshold_expression I>1.0\s(I)
_cod_data_source_file bk1334.cif
_cod_data_source_block edca
_cod_original_cell_volume 1271.3(3)
_cod_original_sg_symbol_H-M 'P 21/c'
_cod_database_code 2006456

loop_
_atom_site_label
_atom_site_fract_x
_atom_site_fract_y
_atom_site_fract_z
_atom_site_U_iso_or_equiv
_atom_site_adp_type
_atom_site_calc_flag
Cl1 .69710(6) .70209(8) .40493(3) .0716(2) Uani ?
Cl2 .90512(4) .22189(8) .47275(3) .06590(10) Uani ?
C1 .6397(2) .6775(2) .50560(10) .0486(5) Uani ?
C2 .5245(2) .7427(3) .50550(10) .0600(6) Uani ?
C3 .4785(2) .7233(3) .5842(2) .0629(6) Uani ?
C4 .5434(2) .6374(3) .66340(10) .0509(5) Uani ?
C5 .7382(2) .1556(3) .72450(10) .0452(4) Uani ?
C6 .7634(2) .0204(3) .67360(10) .0549(5) Uani ?
C7 .8138(2) .0404(3) .59650(10) .0530(5) Uani ?
C8 .84010(10) .1983(2) .56990(10) .0443(4) Uani ?
C9 .83480(10) .5161(2) .59890(10) .0411(4) Uani ?
C10 .74140(10) .4742(2) .74270(10) .0404(4) Uani ?
C11 .70750(10) .5940(2) .58420(10) .0396(4) Uani ?
C12 .65740(10) .5728(2) .66290(10) .0395(4) Uani ?
C13 .81520(10) .3352(2) .61870(10) .0381(4) Uani ?
C14 .76440(10) .3121(2) .69700(10) .0384(4) Uani ?
C15 .91180(10) .5867(2) .69290(10) .0471(5) Uani ?
C16 .8644(2) .5656(2) .76650(10) .0454(4) Uani ?
H2 .489(2) .799(3) .4560(10) .064(6) Uiso ?
H3 .399(2) .769(3) .586(2) .090(8) Uiso ?
H4 .512(2) .625(3) .7120(10) .061(6) Uiso ?
H5 .708(2) .146(3) .7800(10) .054(6) Uiso ?
H6 .745(2) -.084(3) .6940(10) .066(6) Uiso ?
H7 .835(2) -.057(3) .5650(10) .069(7) Uiso ?
H9 .8690(10) .532(2) .5450(10) .042(5) Uiso ?
H10 .7070(10) .460(2) .7960(10) .047(5) Uiso ?
H15 .987(2) .637(3) .6980(10) .060(6) Uiso ?
H16 .901(2) .598(3) .8340(10) .064(6) Uiso ?

loop_
_atom_site_aniso_label
_atom_site_aniso_U_11
_atom_site_aniso_U_22
_atom_site_aniso_U_33
_atom_site_aniso_U_12
_atom_site_aniso_U_13
_atom_site_aniso_U_23
Cl1 .0935(4) .0763(4) .0431(2) -.0091(3) .0132(2) .0139(2)
Cl2 .0677(2) .0841(4) .0522(2) .0069(2) .0267(2) -.0112(2)
C1 .0544(9) .0450(10) .0399(8) -.0070(8) .0002(7) .0020(8)
C2 .0560(10) .0550(10) .0550(10) .0064(9) -.0131(9) .0039(9)
C3 .0406(8) .0700(10) .0700(10) .0123(9) -.0020(9) -.0070(10)
C4 .0386(7) .0620(10) .0501(9) .0015(8) .0078(7) -.0083(9)
C5 .0393(7) .0490(10) .0462(8) -.0026(7) .0076(6) .0066(8)
C6 .0493(9) .0430(10) .0690(10) -.0037(8) .0068(8) .0012(9)
C7 .0465(8) .0450(10) .0620(10) .0019(8) .0037(8) -.0123(8)
C8 .0348(7) .0550(10) .0413(8) .0039(7) .0062(6) -.0055(7)
C9 .0387(7) .0466(9) .0393(7) -.0042(7) .0121(5) .0011(7)
C10 .0383(7) .0484(9) .0343(7) -.0002(7) .0088(5) -.0016(7)
C11 .0375(7) .0392(9) .0386(7) -.0040(6) .0031(6) -.0031(7)
C12 .0348(6) .0416(9) .0392(7) -.0019(6) .0038(6) -.0052(7)
C13 .0312(6) .0443(9) .0371(7) .0000(6) .0051(5) -.0003(7)
C14 .0321(6) .0441(9) .0371(7) .0001(6) .0050(6) .0010(7)
C15 .0329(7) .0500(10) .0542(9) -.0081(7) .0035(7) -.0027(8)
C16 .0395(7) .0500(10) .0410(8) -.0008(7) -.0007(7) -.0055(8)

loop_
_geom_angle_atom_site_label_1
_geom_angle_atom_site_label_2
_geom_angle_atom_site_label_3
_geom_angle
_geom_angle_publ_flag
Cl1 C1 C2 119.30(10) no
Cl1 C1 C11 120.1(2) no
C2 C1 C11 120.6(2) no
C1 C2 C3 119.7(2) no
C1 C2 H2 115.0(10) no
C3 C2 H2 124.0(10) no
C2 C3 C4 121.0(2) no
C2 C3 H3 121.0(10) no
C4 C3 H3 117.0(10) no
C3 C4 C12 118.9(2) no
C3 C4 H4 119.0(10) no
C12 C4 H4 121.0(10) no
C6 C5 C14 119.2(2) no
C6 C5 H5 123.0(10) no
C14 C5 H5 117.0(10) no
C5 C6 C7 120.9(2) no
C5 C6 H6 117.0(10) no
C7 C6 H6 121.0(10) no
C6 C7 C8 119.3(2) no
C6 C7 H7 118.0(10) no
C8 C7 H7 121.0(10) no
Cl2 C8 C7 118.9(2) no
Cl2 C8 C13 120.10(10) no
C7 C8 C13 121.0(2) no
C11 C9 C13 104.50(10) yes
C11 C9 C15 105.80(10) yes
C11 C9 H9 112.3(9) no
C13 C9 C15 105.60(10) yes
C13 C9 H9 112.0(10) no
C15 C9 H9 114.8(9) no
C12 C10 C14 105.40(10) yes
C12 C10 C16 105.70(10) no
C12 C10 H10 112.0(10) no
C14 C10 C16 106.00(10) yes
C14 C10 H10 113.0(10) no
C16 C10 H10 113.6(9) no
C1 C11 C9 128.5(2) yes
C1 C11 C12 118.7(2) yes
C9 C11 C12 112.80(10) yes
C4 C12 C10 126.5(2) yes
C4 C12 C11 121.10(10) yes
C10 C12 C11 112.50(10) yes
C8 C13 C9 128.4(2) yes
C8 C13 C14 118.7(2) yes
C9 C13 C14 112.9(2) yes
C5 C14 C10 126.7(2) yes
C5 C14 C13 120.9(2) yes
C10 C14 C13 112.5(2) yes
C9 C15 C16 114.7(2) yes
C9 C15 H15 123.0(10) no
C16 C15 H15 122.0(10) no
C10 C16 C15 113.90(10) yes
C10 C16 H16 118.0(10) no
C15 C16 H16 127.0(10) no

loop_
_geom_bond_atom_site_label_1
_geom_bond_atom_site_label_2
_geom_bond_distance
_geom_bond_publ_flag
Cl1 C1 1.741(2) yes
Cl2 C8 1.744(2) yes
C1 C2 1.395(3) no
C1 C11 1.378(2) no
C2 C3 1.369(3) no
C2 H2 .86(2) no
C3 C4 1.382(3) no
C3 H3 .97(2) no
C4 C12 1.384(2) no
C4 H4 .86(2) no
C5 C6 1.386(3) no
C5 C14 1.381(3) no
C5 H5 .94(2) no
C6 C7 1.378(3) no
C6 H6 .93(2) no
C7 C8 1.388(3) no
C7 H7 .97(2) no
C8 C13 1.379(3) no
C9 C11 1.528(2) yes
C9 C13 1.520(3) yes
C9 C15 1.528(2) yes
C9 H9 .95(2) no
C10 C12 1.521(2) yes
C10 C14 1.520(3) yes
C10 C16 1.529(2) yes
C10 H10 .95(2) no
C11 C12 1.397(2) yes
C13 C14 1.399(2) yes
C15 C16 1.312(3) yes
C15 H15 .92(2) no
C16 H16 .99(2) no
